data_1530303
loop_
_publ_author_name
'Liu, X.'
'Prewitt, C.T.'

_publ_section_title
;
 Crystallographic study of Y Co(III)1-2x Co(II)x Pt(IV)x O3 and Dy
 Co(III)1-2x Co(II)x Pt(IV)x O3
;
_journal_name_full 'Journal of Solid State Chemistry'
_journal_page_first 371
_journal_page_last 379
_journal_volume 71
_journal_year 1987
_chemical_formula_sum 'Co0.679 Dy O3 Pt0.321'
_chemical_name_systematic 'Dy Co.679 Pt.321 O3'
_space_group_IT_number 62
_symmetry_space_group_name_Hall '-P 2c 2ab'
_symmetry_space_group_name_H-M 'P b n m'
_cell_angle_alpha 90
_cell_angle_beta 90
_cell_angle_gamma 90
_cell_formula_units_Z 4
_cell_length_a 5.2627
_cell_length_b 5.6447
_cell_length_c 7.5396
_cell_volume 223.974
_citation_journal_id_ASTM JSSCBI
_cod_data_source_file Liu_JSSCBI_1987_1541.cif
_cod_data_source_block Co0.679Dy1O3Pt0.321
_cod_original_cell_volume 223.9741
_cod_original_sg_symbol_Hall '-P 2ac 2n (z,x,y)'
_cod_original_formula_sum 'Co0.679 Dy1 O3 Pt0.321'
_cod_database_code 1530303

loop_
_symmetry_equiv_pos_as_xyz
x,y,z
x+1/2,-y+1/2,-z
-x+1/2,y+1/2,-z+1/2
-x,-y,z+1/2
-x,-y,-z
-x-1/2,y-1/2,z
x-1/2,-y-1/2,z-1/2
x,y,-z-1/2

loop_
_atom_site_label
_atom_site_type_symbol
_atom_site_fract_x
_atom_site_fract_y
_atom_site_fract_z
_atom_site_occupancy
_atom_site_U_iso_or_equiv
O1 O-2 0.1151 0.4598 0.25 1 0.0
Dy1 Dy+3 0.9784 0.074 0.25 1 0.0
Pt1 Pt+4 0 0.5 0 0.321 0.0
Co1 Co+2 0 0.5 0 0.679 0.0
O2 O-2 0.6869 0.3075 0.0545 1 0.0
